data_1503545
loop_
_publ_author_name
'Wu, Biao'
'Jia, Chuandong'
'Wang, Xiaolei'
'Li, Shaoguang'
'Huang, Xiaojuan'
'Yang, Xiao-Juan'

_publ_section_title
;
 Chloride coordination by oligoureas: from mononuclear crescents to
 dinuclear foldamers.
;
_journal_issue 3
_journal_name_full 'Organic letters'
_journal_page_first 684
_journal_page_last 687
_journal_paper_doi 10.1021/ol2031153
_journal_volume 14
_journal_year 2012
_chemical_formula_sum 'C43 H58 Cl N9 O7'
_chemical_formula_weight 848.43
_chemical_name_systematic
; 
 ? 
;
_space_group_IT_number 2
_symmetry_cell_setting triclinic
_symmetry_space_group_name_Hall '-P 1'
_symmetry_space_group_name_H-M 'P -1'
_atom_sites_solution_hydrogens geom
_atom_sites_solution_primary direct
_atom_sites_solution_secondary difmap
_audit_creation_method SHELXL-97
_cell_angle_alpha 75.330(3)
_cell_angle_beta 69.249(3)
_cell_angle_gamma 78.752(4)
_cell_formula_units_Z 2
_cell_length_a 13.673(4)
_cell_length_b 13.729(4)
_cell_length_c 14.697(5)
_cell_measurement_reflns_used 5108
_cell_measurement_temperature 173(2)
_cell_measurement_theta_max 26.04
_cell_measurement_theta_min 2.35
_cell_volume 2478.8(13)
_computing_cell_refinement 'Bruker SAINT'
_computing_data_collection 'Bruker APEX2'
_computing_data_reduction 'BRUKER SAINT'
_computing_molecular_graphics 'Bruker SHELXTL'
_computing_publication_material 'Bruker SHELXTL'
_computing_structure_refinement 'SHELXL-97 (Sheldrick, 2008)'
_computing_structure_solution 'SHELXS-97 (Sheldrick, 2008)'
_diffrn_ambient_temperature 173(2)
_diffrn_measured_fraction_theta_full 0.959
_diffrn_measured_fraction_theta_max 0.959
_diffrn_measurement_device_type 'Bruker APEX-II CCD'
_diffrn_measurement_method '\f and \w scan'
_diffrn_radiation_monochromator graphite
_diffrn_radiation_source 'fine-focus sealed tube'
_diffrn_radiation_type MoK\a
_diffrn_radiation_wavelength 0.71073
_diffrn_reflns_av_R_equivalents 0.0321
_diffrn_reflns_av_sigmaI/netI 0.0582
_diffrn_reflns_limit_h_max 16
_diffrn_reflns_limit_h_min -11
_diffrn_reflns_limit_k_max 16
_diffrn_reflns_limit_k_min -16
_diffrn_reflns_limit_l_max 17
_diffrn_reflns_limit_l_min -17
_diffrn_reflns_number 14451
_diffrn_reflns_theta_full 25.00
_diffrn_reflns_theta_max 25.00
_diffrn_reflns_theta_min 1.51
_exptl_absorpt_coefficient_mu 0.130
_exptl_absorpt_correction_T_max 0.9559
_exptl_absorpt_correction_T_min 0.9474
_exptl_absorpt_correction_type multi-scan
_exptl_absorpt_process_details SADABS
_exptl_crystal_colour Yellow
_exptl_crystal_density_diffrn 1.137
_exptl_crystal_density_method 'not measured'
_exptl_crystal_description Block
_exptl_crystal_F_000 904
_exptl_crystal_size_max 0.42
_exptl_crystal_size_mid 0.40
_exptl_crystal_size_min 0.35
_platon_squeeze_details
;
;
_refine_diff_density_max 1.172
_refine_diff_density_min -0.660
_refine_diff_density_rms 0.115
_refine_ls_extinction_method none
_refine_ls_goodness_of_fit_ref 1.533
_refine_ls_hydrogen_treatment constr
_refine_ls_matrix_type full
_refine_ls_number_parameters 623
_refine_ls_number_reflns 8372
_refine_ls_number_restraints 1621
_refine_ls_restrained_S_all 1.470
_refine_ls_R_factor_all 0.1613
_refine_ls_R_factor_gt 0.1330
_refine_ls_shift/su_max 0.000
_refine_ls_shift/su_mean 0.000
_refine_ls_structure_factor_coef Fsqd
_refine_ls_weighting_details 'calc w=1/[\s^2^(Fo^2^)+(0.2000P)^2^+0.0000P] where P=(Fo^2^+2Fc^2^)/3'
_refine_ls_weighting_scheme calc
_refine_ls_wR_factor_gt 0.3715
_refine_ls_wR_factor_ref 0.4075
_reflns_number_gt 5526
_reflns_number_total 8372
_reflns_threshold_expression >2sigma(I)
_cod_data_source_file ol2031153_si_002.cif
_cod_data_source_block L3uClb
_cod_depositor_comments
;
The following automatic conversions were performed:

'_symmetry_cell_setting' value 'Triclinic' changed to 'triclinic'
according to /home/saulius/struct/CIF-dictionaries/cif_core.dic
dictionary named 'cif_core.dic' version 2.4.1 from
2010-06-29.

'_exptl_absorpt_correction_type' value 'Multi-scan'
changed to 'multi-scan' according to
/home/saulius/struct/CIF-dictionaries/cif_core.dic dictionary named
'cif_core.dic' version 2.4.1 from 2010-06-29.

Automatic conversion script
Id: cif_fix_values 1715 2011-07-08 13:25:40Z adriana 
;
_cod_original_cell_volume 2478.7(13)
_cod_original_sg_symbol_H-M P-1
_cod_database_code 1503545

loop_
_symmetry_equiv_pos_as_xyz
'x, y, z'
'-x, -y, -z'

loop_
_atom_site_label
_atom_site_type_symbol
_atom_site_fract_x
_atom_site_fract_y
_atom_site_fract_z
_atom_site_U_iso_or_equiv
_atom_site_adp_type
_atom_site_occupancy
_atom_site_symmetry_multiplicity
_atom_site_calc_flag
_atom_site_refinement_flags
_atom_site_disorder_assembly
_atom_site_disorder_group
Cl Cl 0.58934(8) 0.58226(9) 0.55183(9) 0.0476(4) Uani 1 1 d . . .
O1 O 0.5950(7) 1.0352(7) 0.0920(6) 0.183(4) Uani 1 1 d U . .
O2 O 0.4387(5) 1.0553(4) 0.0863(4) 0.0956(17) Uani 1 1 d U . .
O3 O 0.2505(3) 0.6648(3) 0.4862(2) 0.0483(9) Uani 1 1 d . . .
O4 O 0.4188(3) 0.3332(3) 0.8618(2) 0.0515(9) Uani 1 1 d . . .
O5 O 0.8820(3) 0.5317(2) 0.6721(2) 0.0442(8) Uani 1 1 d . . .
O6 O 1.1250(4) 0.9141(3) 0.3031(3) 0.0779(13) Uani 1 1 d U . .
O7 O 1.0079(4) 0.9558(3) 0.2303(3) 0.0817(13) Uani 1 1 d U . .
N1 N 0.5036(6) 1.0120(5) 0.1241(5) 0.0925(19) Uani 1 1 d . . .
N2 N 0.4115(3) 0.7080(3) 0.4664(3) 0.0453(10) Uani 1 1 d . . .
H2 H 0.4631 0.6913 0.4922 0.054 Uiso 1 1 calc R . .
N3 N 0.3310(3) 0.5988(3) 0.6057(3) 0.0425(9) Uani 1 1 d . . .
H3 H 0.3801 0.6094 0.6267 0.051 Uiso 1 1 calc R . .
N4 N 0.4188(3) 0.4274(3) 0.7098(3) 0.0419(9) Uani 1 1 d . . .
H4 H 0.4603 0.4547 0.6514 0.050 Uiso 1 1 calc R . .
N5 N 0.5706(3) 0.3925(3) 0.7492(3) 0.0410(9) Uani 1 1 d . . .
H5 H 0.5934 0.4360 0.6931 0.049 Uiso 1 1 calc R . .
N6 N 0.7720(3) 0.4361(3) 0.6551(3) 0.0375(9) Uani 1 1 d . . .
H6 H 0.7441 0.4264 0.6130 0.045 Uiso 1 1 calc R . .
N7 N 0.8327(3) 0.5690(3) 0.5312(3) 0.0441(10) Uani 1 1 d . . .
H7 H 0.7933 0.5505 0.5039 0.053 Uiso 1 1 calc R . .
N8 N 1.0447(4) 0.9009(3) 0.2927(3) 0.0589(12) Uani 1 1 d . . .
N9 N 0.2205(5) 0.2966(4) 0.1348(4) 0.098(2) Uani 1 1 d . . .
C1 C 0.4797(5) 0.9302(4) 0.2103(4) 0.0614(13) Uani 1 1 d U . .
C2 C 0.3812(5) 0.9013(4) 0.2483(4) 0.0594(13) Uani 1 1 d U . .
H2A H 0.3304 0.9315 0.2160 0.071 Uiso 1 1 calc R . .
C3 C 0.3552(4) 0.8286(4) 0.3334(4) 0.0530(12) Uani 1 1 d U . .
H3A H 0.2859 0.8095 0.3608 0.064 Uiso 1 1 calc R . .
C4 C 0.4303(4) 0.7826(4) 0.3795(4) 0.0483(11) Uani 1 1 d U . .
C5 C 0.5319(5) 0.8121(4) 0.3378(4) 0.0587(12) Uani 1 1 d U . .
H5A H 0.5844 0.7794 0.3674 0.070 Uiso 1 1 calc R . .
C6 C 0.5561(5) 0.8858(5) 0.2570(5) 0.0675(14) Uani 1 1 d U . .
H6A H 0.6241 0.9079 0.2313 0.081 Uiso 1 1 calc R . .
C7 C 0.3248(4) 0.6565(4) 0.5180(4) 0.0439(10) Uani 1 1 d U . .
C8 C 0.2661(4) 0.5229(4) 0.6668(3) 0.0410(10) Uani 1 1 d U . .
C9 C 0.1594(4) 0.5325(4) 0.6774(3) 0.0486(11) Uani 1 1 d U . .
H9 H 0.1290 0.5906 0.6413 0.058 Uiso 1 1 calc R . .
C10 C 0.0983(4) 0.4592(4) 0.7390(4) 0.0532(12) Uani 1 1 d U . .
H10 H 0.0257 0.4671 0.7455 0.064 Uiso 1 1 calc R . .
C11 C 0.1402(4) 0.3740(5) 0.7918(4) 0.0535(12) Uani 1 1 d U . .
H11 H 0.0970 0.3234 0.8346 0.064 Uiso 1 1 calc R . .
C12 C 0.2474(4) 0.3628(4) 0.7818(3) 0.0465(11) Uani 1 1 d U . .
H12 H 0.2771 0.3035 0.8172 0.056 Uiso 1 1 calc R . .
C13 C 0.3107(4) 0.4367(4) 0.7210(3) 0.0401(10) Uani 1 1 d U . .
C14 C 0.4660(4) 0.3796(3) 0.7811(3) 0.0408(10) Uani 1 1 d U . .
C15 C 0.6454(4) 0.3437(4) 0.7963(3) 0.0404(10) Uani 1 1 d U . .
C16 C 0.6250(4) 0.2731(4) 0.8846(3) 0.0453(10) Uani 1 1 d U . .
H16 H 0.5560 0.2534 0.9164 0.054 Uiso 1 1 calc R . .
C17 C 0.7030(4) 0.2302(4) 0.9281(4) 0.0485(11) Uani 1 1 d U . .
H17 H 0.6869 0.1825 0.9892 0.058 Uiso 1 1 calc R . .
C18 C 0.8039(4) 0.2571(4) 0.8820(4) 0.0497(11) Uani 1 1 d U . .
H18 H 0.8573 0.2281 0.9115 0.060 Uiso 1 1 calc R . .
C19 C 0.8272(4) 0.3261(4) 0.7932(3) 0.0441(10) Uani 1 1 d U . .
H19 H 0.8970 0.3437 0.7620 0.053 Uiso 1 1 calc R . .
C20 C 0.7496(4) 0.3713(3) 0.7477(3) 0.0392(9) Uani 1 1 d U . .
C21 C 0.8330(4) 0.5129(4) 0.6237(3) 0.0402(9) Uani 1 1 d U . .
C22 C 0.8875(4) 0.6514(4) 0.4765(3) 0.0411(10) Uani 1 1 d U . .
C23 C 0.9810(4) 0.6680(4) 0.4840(3) 0.0417(10) Uani 1 1 d U . .
H23 H 1.0097 0.6222 0.5310 0.050 Uiso 1 1 calc R . .
C24 C 1.0323(4) 0.7485(4) 0.4251(3) 0.0460(11) Uani 1 1 d U . .
H24 H 1.0964 0.7592 0.4307 0.055 Uiso 1 1 calc R . .
C25 C 0.9892(4) 0.8153(4) 0.3565(4) 0.0470(11) Uani 1 1 d U . .
C26 C 0.8977(4) 0.7992(4) 0.3469(4) 0.0535(12) Uani 1 1 d U . .
H26 H 0.8711 0.8433 0.2976 0.064 Uiso 1 1 calc R . .
C27 C 0.8450(4) 0.7205(4) 0.4076(4) 0.0478(11) Uani 1 1 d U . .
H27 H 0.7794 0.7121 0.4035 0.057 Uiso 1 1 calc R . .
C28 C 0.3467(6) 0.3118(5) 0.1208(5) 0.0813(14) Uani 1 1 d U A .
C29 C 0.3640(6) 0.3675(6) 0.1842(6) 0.0881(15) Uani 1 1 d U . .
C30 C 0.4811(7) 0.3705(6) 0.1589(6) 0.0924(16) Uani 1 1 d U . .
C31 C 0.5145(13) 0.4485(11) 0.0572(11) 0.088(2) Uani 0.50 1 d PU . 1
C32 C 0.1726(11) 0.2517(10) 0.2416(9) 0.0716(16) Uani 0.50 1 d PU A 1
C33 C 0.2193(12) 0.1398(11) 0.2767(10) 0.0807(18) Uani 0.50 1 d PU A 1
C34 C 0.1463(13) 0.1099(11) 0.3898(11) 0.087(2) Uani 0.50 1 d PU A 1
C35 C 0.0183(13) 0.1160(12) 0.4011(11) 0.090(3) Uani 0.50 1 d PU A 1
C38 C 0.1555(15) 0.1420(14) 0.0265(12) 0.090(2) Uani 0.50 1 d PU A 1
C39 C 0.0441(8) 0.1160(8) -0.0073(7) 0.093(2) Uani 0.770(7) 1 d PU A 1
C40 C 0.1662(7) 0.3996(7) 0.1131(7) 0.0748(15) Uani 0.770(7) 1 d PU A 1
C41 C 0.2073(8) 0.4671(7) 0.0127(7) 0.0810(16) Uani 0.770(7) 1 d PU A 1
C31A C 0.5243(16) 0.2887(15) 0.2092(13) 0.113(4) Uani 0.50 1 d PU . 2
C32A C 0.0730(13) 0.2863(12) 0.2020(11) 0.0884(18) Uani 0.50 1 d PU A 2
C33A C 0.0426(13) 0.2055(12) 0.2771(11) 0.0889(18) Uani 0.50 1 d PU A 2
C34A C -0.0732(13) 0.1942(12) 0.3299(12) 0.094(2) Uani 0.50 1 d PU A 2
C35A C -0.1110(15) 0.1179(13) 0.4134(13) 0.105(4) Uani 0.50 1 d PU A 2
C38A C 0.1392(12) 0.1353(11) -0.0079(10) 0.0707(19) Uani 0.50 1 d PDU A 2
C39A C 0.2349(18) 0.0652(19) -0.003(2) 0.072(4) Uani 0.230(7) 1 d PDU A 2
C40A C 0.179(3) 0.388(2) 0.032(2) 0.081(2) Uani 0.230(7) 1 d PU A 2
C41A C 0.143(3) 0.494(3) 0.061(2) 0.084(2) Uani 0.230(7) 1 d PU A 2
C36 C 0.2326(6) 0.2231(5) 0.0697(5) 0.0763(13) Uani 1 1 d U A .
C37 C 0.1289(6) 0.2099(6) 0.0650(5) 0.0854(14) Uani 1 1 d U . .
C42 C 0.1348(6) 0.5613(6) -0.0064(6) 0.0820(15) Uani 1 1 d U . .
C43 C 0.1768(8) 0.6353(7) -0.0989(6) 0.108(2) Uani 1 1 d U A .

loop_
_atom_site_aniso_label
_atom_site_aniso_U_11
_atom_site_aniso_U_22
_atom_site_aniso_U_33
_atom_site_aniso_U_23
_atom_site_aniso_U_13
_atom_site_aniso_U_12
Cl 0.0206(6) 0.0634(8) 0.0542(7) 0.0054(6) -0.0177(5) -0.0057(5)
O1 0.134(6) 0.189(7) 0.183(6) 0.106(6) -0.061(5) -0.091(5)
O2 0.097(4) 0.068(3) 0.085(3) 0.019(2) -0.021(3) 0.016(3)
O3 0.034(2) 0.060(2) 0.0558(19) -0.0060(16) -0.0262(16) -0.0023(16)
O4 0.0285(19) 0.074(2) 0.0462(18) -0.0020(17) -0.0115(15) -0.0065(16)
O5 0.0335(19) 0.058(2) 0.0460(17) -0.0094(15) -0.0169(15) -0.0105(15)
O6 0.055(3) 0.083(3) 0.097(3) 0.002(2) -0.030(2) -0.029(2)
O7 0.078(3) 0.071(3) 0.093(3) 0.019(2) -0.042(3) -0.021(2)
N1 0.092(5) 0.084(4) 0.087(4) 0.011(3) -0.020(4) -0.033(4)
N2 0.034(2) 0.061(2) 0.046(2) -0.0035(18) -0.0203(18) -0.0113(19)
N3 0.027(2) 0.064(2) 0.0419(19) -0.0104(18) -0.0177(17) -0.0068(18)
N4 0.020(2) 0.055(2) 0.043(2) 0.0015(17) -0.0073(16) -0.0053(17)
N5 0.020(2) 0.052(2) 0.045(2) -0.0033(17) -0.0083(16) -0.0016(17)
N6 0.022(2) 0.058(2) 0.0389(19) -0.0146(17) -0.0137(16) -0.0039(17)
N7 0.032(2) 0.062(2) 0.044(2) -0.0017(18) -0.0218(18) -0.0128(19)
N8 0.051(3) 0.059(3) 0.061(3) -0.004(2) -0.014(2) -0.012(2)
N9 0.110(5) 0.053(3) 0.078(3) -0.012(3) 0.028(3) -0.004(3)
C1 0.060(3) 0.052(2) 0.066(3) -0.006(2) -0.017(2) -0.007(2)
C2 0.048(3) 0.052(2) 0.073(3) -0.005(2) -0.021(2) -0.001(2)
C3 0.039(2) 0.055(2) 0.064(2) -0.005(2) -0.021(2) -0.003(2)
C4 0.039(2) 0.050(2) 0.059(2) -0.008(2) -0.0197(19) -0.0071(19)
C5 0.044(2) 0.065(3) 0.065(2) -0.004(2) -0.019(2) -0.013(2)
C6 0.051(3) 0.068(3) 0.075(3) -0.003(2) -0.015(2) -0.015(2)
C7 0.029(2) 0.058(2) 0.050(2) -0.0128(18) -0.0186(17) -0.0034(18)
C8 0.025(2) 0.063(2) 0.0387(19) -0.0142(18) -0.0126(16) -0.0043(18)
C9 0.028(2) 0.074(3) 0.043(2) -0.010(2) -0.0141(18) -0.001(2)
C10 0.027(2) 0.084(3) 0.049(2) -0.012(2) -0.0130(19) -0.008(2)
C11 0.033(2) 0.082(3) 0.045(2) -0.009(2) -0.0123(19) -0.013(2)
C12 0.028(2) 0.070(2) 0.042(2) -0.0120(19) -0.0128(18) -0.0040(19)
C13 0.025(2) 0.062(2) 0.0378(19) -0.0152(17) -0.0139(16) -0.0020(18)
C14 0.0260(19) 0.048(2) 0.046(2) -0.0089(17) -0.0101(17) -0.0028(17)
C15 0.031(2) 0.050(2) 0.0429(19) -0.0118(17) -0.0146(17) -0.0005(17)
C16 0.033(2) 0.051(2) 0.049(2) -0.0060(19) -0.0150(18) -0.0013(19)
C17 0.043(2) 0.048(2) 0.049(2) -0.0021(19) -0.018(2) 0.001(2)
C18 0.037(2) 0.056(2) 0.059(2) -0.006(2) -0.026(2) 0.000(2)
C19 0.031(2) 0.054(2) 0.053(2) -0.0096(19) -0.0217(18) -0.0030(18)
C20 0.030(2) 0.048(2) 0.0439(19) -0.0138(17) -0.0154(17) -0.0026(17)
C21 0.0237(19) 0.052(2) 0.0492(19) -0.0129(17) -0.0153(16) -0.0026(17)
C22 0.025(2) 0.058(2) 0.0416(19) -0.0143(18) -0.0115(17) -0.0007(18)
C23 0.025(2) 0.059(2) 0.041(2) -0.0119(19) -0.0121(17) -0.0008(18)
C24 0.026(2) 0.064(2) 0.049(2) -0.017(2) -0.0084(18) -0.0045(19)
C25 0.030(2) 0.059(2) 0.051(2) -0.015(2) -0.0096(19) -0.005(2)
C26 0.034(2) 0.067(3) 0.054(2) -0.004(2) -0.017(2) 0.001(2)
C27 0.032(2) 0.063(2) 0.052(2) -0.010(2) -0.0197(18) -0.0051(19)
C28 0.071(2) 0.082(2) 0.084(2) -0.023(2) -0.013(2) -0.009(2)
C29 0.079(3) 0.089(3) 0.089(3) -0.026(2) -0.012(2) -0.011(2)
C30 0.0918(18) 0.0921(17) 0.0928(17) -0.0197(9) -0.0282(10) -0.0108(9)
C31 0.079(4) 0.091(4) 0.090(4) -0.022(3) -0.016(3) -0.013(3)
C32 0.071(3) 0.076(3) 0.072(3) -0.031(2) -0.014(2) -0.014(2)
C33 0.077(3) 0.081(3) 0.078(3) -0.025(3) -0.010(3) -0.014(3)
C34 0.082(3) 0.086(3) 0.080(3) -0.022(3) -0.005(3) -0.011(3)
C35 0.085(6) 0.094(5) 0.085(5) -0.027(5) -0.010(5) -0.021(5)
C38 0.077(3) 0.091(3) 0.088(3) -0.020(3) -0.007(3) -0.011(3)
C39 0.077(5) 0.103(5) 0.099(5) -0.016(4) -0.022(4) -0.029(4)
C40 0.071(3) 0.080(2) 0.075(2) -0.027(2) -0.016(2) -0.012(2)
C41 0.074(3) 0.086(3) 0.079(3) -0.020(2) -0.018(2) -0.009(2)
C31A 0.097(7) 0.121(7) 0.105(7) -0.016(6) -0.022(6) -0.002(7)
C32A 0.079(3) 0.088(3) 0.089(3) -0.024(3) -0.009(3) -0.015(3)
C33A 0.080(3) 0.090(3) 0.086(3) -0.023(3) -0.010(3) -0.011(3)
C34A 0.082(3) 0.092(3) 0.090(3) -0.024(3) -0.004(3) -0.008(3)
C35A 0.091(6) 0.096(6) 0.105(6) -0.030(5) 0.004(6) -0.010(6)
C38A 0.071(3) 0.083(3) 0.075(3) -0.033(3) -0.024(3) -0.024(3)
C39A 0.072(6) 0.081(6) 0.074(6) -0.035(5) -0.020(5) -0.017(5)
C40A 0.075(3) 0.085(3) 0.083(3) -0.027(3) -0.015(3) -0.014(3)
C41A 0.076(3) 0.086(3) 0.084(3) -0.024(3) -0.014(3) -0.012(3)
C36 0.071(2) 0.085(2) 0.081(2) -0.038(2) -0.015(2) -0.017(2)
C37 0.077(3) 0.093(2) 0.086(2) -0.025(2) -0.016(2) -0.017(2)
C42 0.072(3) 0.081(3) 0.090(3) -0.021(2) -0.019(2) -0.012(2)
C43 0.106(6) 0.121(5) 0.085(4) -0.010(4) -0.030(4) -0.001(5)

loop_
_atom_type_symbol
_atom_type_description
_atom_type_scat_dispersion_real
_atom_type_scat_dispersion_imag
_atom_type_scat_source
C C 0.0033 0.0016 'International Tables Vol C Tables 4.2.6.8 and 6.1.1.4'
H H 0.0000 0.0000 'International Tables Vol C Tables 4.2.6.8 and 6.1.1.4'
N N 0.0061 0.0033 'International Tables Vol C Tables 4.2.6.8 and 6.1.1.4'
O O 0.0106 0.0060 'International Tables Vol C Tables 4.2.6.8 and 6.1.1.4'
Cl Cl 0.1484 0.1585 'International Tables Vol C Tables 4.2.6.8 and 6.1.1.4'

loop_
_geom_angle_atom_site_label_1
_geom_angle_atom_site_label_2
_geom_angle_atom_site_label_3
_geom_angle
_geom_angle_site_symmetry_3
O2 N1 O1 121.7(7) .
O2 N1 C1 121.7(7) .
O1 N1 C1 116.6(7) .
C7 N2 C4 130.0(4) .
C7 N3 C8 126.2(4) .
C14 N4 C13 126.7(4) .
C14 N5 C15 127.0(4) .
C21 N6 C20 126.0(4) .
C21 N7 C22 127.4(4) .
O6 N8 O7 123.1(5) .
O6 N8 C25 119.1(5) .
O7 N8 C25 117.8(5) .
C40 N9 C32 108.8(7) .
C40 N9 C36 119.0(7) .
C32 N9 C36 111.4(6) .
C40 N9 C28 106.2(5) .
C32 N9 C28 105.8(8) .
C36 N9 C28 104.7(5) .
C40 N9 C40A 39.2(9) .
C32 N9 C40A 138.4(12) .
C36 N9 C40A 81.3(10) .
C28 N9 C40A 108.9(11) .
C40 N9 C32A 74.1(7) .
C32 N9 C32A 54.6(7) .
C36 N9 C32A 94.4(6) .
C28 N9 C32A 157.2(7) .
C40A N9 C32A 86.0(11) .
C2 C1 C6 120.7(5) .
C2 C1 N1 119.1(6) .
C6 C1 N1 120.0(6) .
C1 C2 C3 120.0(6) .
C2 C3 C4 120.0(5) .
C3 C4 N2 124.4(5) .
C3 C4 C5 119.0(5) .
N2 C4 C5 116.6(5) .
C6 C5 C4 120.9(6) .
C5 C6 C1 119.3(6) .
O3 C7 N3 125.3(5) .
O3 C7 N2 122.4(4) .
N3 C7 N2 112.3(4) .
C9 C8 C13 119.4(4) .
C9 C8 N3 122.1(4) .
C13 C8 N3 118.5(4) .
C10 C9 C8 120.6(5) .
C9 C10 C11 121.0(5) .
C10 C11 C12 119.2(5) .
C13 C12 C11 120.9(5) .
C12 C13 N4 122.0(4) .
C12 C13 C8 118.8(4) .
N4 C13 C8 119.1(4) .
O4 C14 N5 125.1(4) .
O4 C14 N4 123.1(4) .
N5 C14 N4 111.8(4) .
C16 C15 N5 125.1(4) .
C16 C15 C20 119.0(4) .
N5 C15 C20 115.9(4) .
C15 C16 C17 121.6(5) .
C18 C17 C16 119.8(5) .
C19 C18 C17 120.0(5) .
C18 C19 C20 121.4(5) .
N6 C20 C19 122.8(4) .
N6 C20 C15 118.9(4) .
C19 C20 C15 118.1(4) .
O5 C21 N6 124.3(4) .
O5 C21 N7 123.5(4) .
N6 C21 N7 112.2(4) .
C23 C22 N7 124.6(4) .
C23 C22 C27 118.8(4) .
N7 C22 C27 116.6(4) .
C24 C23 C22 121.2(5) .
C23 C24 C25 118.9(5) .
C26 C25 C24 120.8(5) .
C26 C25 N8 120.3(5) .
C24 C25 N8 119.0(5) .
C27 C26 C25 120.2(5) .
C26 C27 C22 120.0(5) .
C29 C28 N9 119.1(6) .
C28 C29 C30 109.7(6) .
C31A C30 C29 111.2(11) .
C31A C30 C31 138.7(12) .
C29 C30 C31 105.6(9) .
C30 C31 C31 153.6(15) 2_665
N9 C32 C33 115.3(10) .
C32 C33 C34 103.5(11) .
C33 C34 C35 112.6(12) .
C37 C38 C39 109.6(14) .
C37 C38 C36 47.1(9) .
C39 C38 C36 155.8(12) .
N9 C40 C41 119.8(7) .
C42 C41 C40 114.3(8) .
C33A C32A N9 119.4(13) .
C32A C33A C34A 120.5(15) .
C35A C34A C33A 123.9(16) .
C39A C38A C37 103.6(13) .
C41A C40A N9 108(2) .
C42 C41A C40A 114(3) .
C37 C36 N9 111.6(6) .
C37 C36 C38 34.2(6) .
N9 C36 C38 144.9(7) .
C38 C37 C36 98.6(12) .
C38 C37 C38A 19.1(12) .
C36 C37 C38A 113.0(8) .
C41A C42 C43 153.9(19) .
C41A C42 C41 41.2(16) .
C43 C42 C41 116.1(7) .

loop_
_geom_bond_atom_site_label_1
_geom_bond_atom_site_label_2
_geom_bond_distance
_geom_bond_site_symmetry_2
O1 N1 1.243(9) .
O2 N1 1.194(8) .
O3 C7 1.237(6) .
O4 C14 1.211(5) .
O5 C21 1.234(5) .
O6 N8 1.213(6) .
O7 N8 1.221(6) .
N1 C1 1.449(8) .
N2 C7 1.378(6) .
N2 C4 1.399(6) .
N3 C7 1.352(6) .
N3 C8 1.414(6) .
N4 C14 1.382(6) .
N4 C13 1.411(6) .
N5 C14 1.370(6) .
N5 C15 1.406(6) .
N6 C21 1.358(6) .
N6 C20 1.391(6) .
N7 C21 1.383(6) .
N7 C22 1.389(6) .
N8 C25 1.457(6) .
N9 C40 1.477(11) .
N9 C32 1.487(14) .
N9 C36 1.508(8) .
N9 C28 1.713(10) .
N9 C40A 1.89(3) .
N9 C32A 1.921(17) .
C1 C2 1.358(8) .
C1 C6 1.407(9) .
C2 C3 1.370(8) .
C3 C4 1.391(7) .
C4 C5 1.400(7) .
C5 C6 1.337(8) .
C8 C9 1.394(7) .
C8 C13 1.411(7) .
C9 C10 1.365(7) .
C10 C11 1.376(8) .
C11 C12 1.402(7) .
C12 C13 1.383(7) .
C15 C16 1.383(7) .
C15 C20 1.426(7) .
C16 C17 1.394(7) .
C17 C18 1.381(7) .
C18 C19 1.378(7) .
C19 C20 1.412(6) .
C22 C23 1.386(6) .
C22 C27 1.408(7) .
C23 C24 1.361(7) .
C24 C25 1.395(7) .
C25 C26 1.373(7) .
C26 C27 1.356(7) .
C28 C29 1.448(10) .
C29 C30 1.516(12) .
C30 C31A 1.34(2) .
C30 C31 1.577(17) .
C31 C31 2.01(3) 2_665
C32 C33 1.58(2) .
C33 C34 1.602(19) .
C34 C35 1.69(2) .
C38 C37 1.145(17) .
C38 C39 1.88(2) .
C38 C36 2.01(2) .
C40 C41 1.508(13) .
C41 C42 1.500(13) .
C32A C33A 1.36(2) .
C33A C34A 1.52(2) .
C34A C35A 1.41(2) .
C38A C39A 1.477(17) .
C38A C37 1.615(14) .
C40A C41A 1.56(5) .
C41A C42 1.20(3) .
C36 C37 1.491(10) .
C42 C43 1.478(11) .

loop_
_geom_hbond_atom_site_label_D
_geom_hbond_atom_site_label_H
_geom_hbond_atom_site_label_A
_geom_hbond_distance_DH
_geom_hbond_distance_HA
_geom_hbond_distance_DA
_geom_hbond_angle_DHA
_geom_hbond_site_symmetry_A
N6 H6 O3 0.88 2.12 2.898(5) 146.4 2_666
N2 H2 Cl 0.88 2.32 3.145(4) 155.9 .
N3 H3 Cl 0.88 2.66 3.309(4) 131.1 .
N4 H4 Cl 0.88 2.53 3.309(4) 148.0 .
N5 H5 Cl 0.88 2.50 3.342(4) 159.4 .
N6 H6 Cl 0.88 2.91 3.429(4) 119.3 .
N7 H7 Cl 0.88 2.60 3.206(4) 126.9 .

loop_
_geom_torsion_atom_site_label_1
_geom_torsion_atom_site_label_2
_geom_torsion_atom_site_label_3
_geom_torsion_atom_site_label_4
_geom_torsion
_geom_torsion_site_symmetry_4
O2 N1 C1 C2 0.8(10) .
O1 N1 C1 C2 -179.6(8) .
O2 N1 C1 C6 -175.5(6) .
O1 N1 C1 C6 4.1(10) .
C6 C1 C2 C3 0.4(9) .
N1 C1 C2 C3 -175.9(6) .
C1 C2 C3 C4 -1.5(8) .
C2 C3 C4 N2 179.8(5) .
C2 C3 C4 C5 0.2(8) .
C7 N2 C4 C3 8.0(8) .
C7 N2 C4 C5 -172.4(5) .
C3 C4 C5 C6 2.3(8) .
N2 C4 C5 C6 -177.3(5) .
C4 C5 C6 C1 -3.4(9) .
C2 C1 C6 C5 2.1(9) .
N1 C1 C6 C5 178.4(6) .
C8 N3 C7 O3 13.5(8) .
C8 N3 C7 N2 -167.2(4) .
C4 N2 C7 O3 6.9(8) .
C4 N2 C7 N3 -172.4(5) .
C7 N3 C8 C9 -36.2(7) .
C7 N3 C8 C13 145.9(5) .
C13 C8 C9 C10 -0.4(7) .
N3 C8 C9 C10 -178.2(4) .
C8 C9 C10 C11 -0.2(7) .
C9 C10 C11 C12 -0.1(8) .
C10 C11 C12 C13 1.1(7) .
C11 C12 C13 N4 179.9(4) .
C11 C12 C13 C8 -1.7(7) .
C14 N4 C13 C12 -32.6(7) .
C14 N4 C13 C8 149.0(4) .
C9 C8 C13 C12 1.4(6) .
N3 C8 C13 C12 179.3(4) .
C9 C8 C13 N4 179.8(4) .
N3 C8 C13 N4 -2.2(6) .
C15 N5 C14 O4 9.8(8) .
C15 N5 C14 N4 -170.7(4) .
C13 N4 C14 O4 5.2(8) .
C13 N4 C14 N5 -174.2(4) .
C14 N5 C15 C16 0.0(7) .
C14 N5 C15 C20 -179.6(4) .
N5 C15 C16 C17 -178.2(4) .
C20 C15 C16 C17 1.4(7) .
C15 C16 C17 C18 -0.9(7) .
C16 C17 C18 C19 -0.1(7) .
C17 C18 C19 C20 0.5(7) .
C21 N6 C20 C19 -44.8(7) .
C21 N6 C20 C15 139.4(4) .
C18 C19 C20 N6 -175.6(4) .
C18 C19 C20 C15 0.1(7) .
C16 C15 C20 N6 174.9(4) .
N5 C15 C20 N6 -5.5(6) .
C16 C15 C20 C19 -1.0(6) .
N5 C15 C20 C19 178.6(4) .
C20 N6 C21 O5 4.3(7) .
C20 N6 C21 N7 -174.7(4) .
C22 N7 C21 O5 2.1(8) .
C22 N7 C21 N6 -178.8(4) .
C21 N7 C22 C23 26.8(7) .
C21 N7 C22 C27 -154.7(5) .
N7 C22 C23 C24 177.5(4) .
C27 C22 C23 C24 -0.9(7) .
C22 C23 C24 C25 0.1(7) .
C23 C24 C25 C26 -1.2(7) .
C23 C24 C25 N8 -179.3(4) .
O6 N8 C25 C26 179.3(5) .
O7 N8 C25 C26 -1.2(7) .
O6 N8 C25 C24 -2.6(7) .
O7 N8 C25 C24 176.9(5) .
C24 C25 C26 C27 3.1(8) .
N8 C25 C26 C27 -178.8(4) .
C25 C26 C27 C22 -3.9(8) .
C23 C22 C27 C26 2.8(7) .
N7 C22 C27 C26 -175.7(4) .
C40 N9 C28 C29 61.7(8) .
C32 N9 C28 C29 -53.8(9) .
C36 N9 C28 C29 -171.6(6) .
C40A N9 C28 C29 102.8(12) .
C32A N9 C28 C29 -25.7(19) .
N9 C28 C29 C30 179.6(6) .
C28 C29 C30 C31A -86.8(12) .
C28 C29 C30 C31 74.0(9) .
C31A C30 C31 C31 157(3) 2_665
C29 C30 C31 C31 4(3) 2_665
C40 N9 C32 C33 178.1(10) .
C36 N9 C32 C33 45.0(13) .
C28 N9 C32 C33 -68.2(11) .
C40A N9 C32 C33 146.3(17) .
C32A N9 C32 C33 124.8(13) .
N9 C32 C33 C34 -175.1(11) .
C32 C33 C34 C35 59.8(14) .
C32 N9 C40 C41 173.0(9) .
C36 N9 C40 C41 -58.1(10) .
C28 N9 C40 C41 59.5(9) .
C40A N9 C40 C41 -40.6(17) .
C32A N9 C40 C41 -144.2(10) .
N9 C40 C41 C42 169.4(7) .
C40 N9 C32A C33A -161.1(14) .
C32 N9 C32A C33A -33.2(12) .
C36 N9 C32A C33A 80.0(13) .
C28 N9 C32A C33A -67(2) .
C40A N9 C32A C33A 160.9(15) .
N9 C32A C33A C34A -178.6(11) .
C32A C33A C34A C35A -174.3(15) .
C40 N9 C40A C41A 11.3(16) .
C32 N9 C40A C41A 63(3) .
C36 N9 C40A C41A 176(2) .
C28 N9 C40A C41A -81(2) .
C32A N9 C40A C41A 81(2) .
N9 C40A C41A C42 166(2) .
C40 N9 C36 C37 -55.5(8) .
C32 N9 C36 C37 72.2(10) .
C28 N9 C36 C37 -173.9(5) .
C40A N9 C36 C37 -66.6(11) .
C32A N9 C36 C37 18.7(8) .
C40 N9 C36 C38 -65.9(14) .
C32 N9 C36 C38 61.8(15) .
C28 N9 C36 C38 175.7(11) .
C40A N9 C36 C38 -77.0(16) .
C32A N9 C36 C38 8.3(14) .
C39 C38 C36 C37 18.1(19) .
C37 C38 C36 N9 17.4(17) .
C39 C38 C36 N9 35(3) .
C39 C38 C37 C36 -172.2(8) .
C39 C38 C37 C38A -32(3) .
C36 C38 C37 C38A 140(3) .
N9 C36 C37 C38 -169.4(10) .
N9 C36 C37 C38A 177.5(7) .
C38 C36 C37 C38A -13.1(12) .
C39A C38A C37 C38 -14(3) .
C39A C38A C37 C36 29.3(16) .
C40A C41A C42 C43 -76(5) .
C40A C41A C42 C41 -41(2) .
C40 C41 C42 C41A 10(2) .
C40 C41 C42 C43 173.3(8) .

loop_
_platon_squeeze_void_nr
_platon_squeeze_void_average_x
_platon_squeeze_void_average_y
_platon_squeeze_void_average_z
_platon_squeeze_void_volume
_platon_squeeze_void_count_electrons
_platon_squeeze_void_content
1 0.500 1.000 0.500 360 73 ' '
